data_1546784
loop_
_publ_author_name
'Bargavi, Srinivasan'
'Gouthaman, Siddan'
'Sugunnalakshmi, Madurai'
'Lakshmi, Srinivasakannan'

_publ_section_title
;
 (<i>R</i>*)-1-Benzyl-3-(2-hydroxyphenyl)indoline-2-one
;
_journal_issue 8
_journal_name_full IUCrData
_journal_page_first x171164
_journal_paper_doi 10.1107/S2414314617011646
_journal_volume 2
_journal_year 2017
_chemical_formula_iupac 'C21 H17 N O2'
_chemical_formula_moiety 'C21 H17 N O2'
_chemical_formula_sum 'C21 H17 N O2'
_chemical_formula_weight 315.36
_chemical_name_systematic
;
(<i>R</i>*)-1-Benzyl-3-(2-hydroxyphenyl)indoline-2-one
;
_space_group_crystal_system triclinic
_space_group_IT_number 2
_space_group_name_Hall '-P 1'
_space_group_name_H-M_alt 'P -1'
_symmetry_space_group_name_Hall '-P 1'
_symmetry_space_group_name_H-M 'P -1'
_atom_sites_solution_hydrogens geom
_atom_sites_solution_primary direct
_atom_sites_solution_secondary difmap
_audit_creation_method SHELXL-2016/6
_cell_angle_alpha 89.171(3)
_cell_angle_beta 79.125(3)
_cell_angle_gamma 84.202(3)
_cell_formula_units_Z 4
_cell_length_a 11.1344(6)
_cell_length_b 12.0889(5)
_cell_length_c 12.4679(6)
_cell_measurement_reflns_used 8113
_cell_measurement_temperature 296(2)
_cell_measurement_theta_max 25.70
_cell_measurement_theta_min 2.38
_cell_volume 1639.62(14)
_computing_cell_refinement
;
SAINT (Bruker, 2004)
;
_computing_data_collection
;
APEX2 (Bruker, 2004)
;
_computing_data_reduction
;
SAINT (Bruker, 2004)
;
_computing_molecular_graphics
;
ORTEP-3 for Windows (Farrugia, 2012) and PLATON (Spek,2009)
;
_computing_publication_material
;
SHELXL2016 (Sheldrick, 2015), PLATON (Spek, 2009) and publCIF
(Westrip, 2010)
;
_computing_structure_refinement
;
SHELXL2016 (Sheldrick, 2015)
;
_computing_structure_solution
;
SHELXS97 (Sheldrick, 2008)
;
_diffrn_ambient_temperature 296(2)
_diffrn_measured_fraction_theta_full 0.997
_diffrn_measured_fraction_theta_max 0.997
_diffrn_measurement_device_type 'Bruker Kappa APEXII CCD'
_diffrn_measurement_method '\w and \f scan'
_diffrn_radiation_type MoK\a
_diffrn_radiation_wavelength 0.71073
_diffrn_reflns_av_R_equivalents 0.0352
_diffrn_reflns_limit_h_max 13
_diffrn_reflns_limit_h_min -13
_diffrn_reflns_limit_k_max 14
_diffrn_reflns_limit_k_min -14
_diffrn_reflns_limit_l_max 14
_diffrn_reflns_limit_l_min -14
_diffrn_reflns_number 26691
_diffrn_reflns_theta_full 24.998
_diffrn_reflns_theta_max 24.998
_diffrn_reflns_theta_min 2.258
_exptl_absorpt_coefficient_mu 0.082
_exptl_absorpt_correction_T_max 0.984
_exptl_absorpt_correction_T_min 0.972
_exptl_absorpt_correction_type multi-scan
_exptl_absorpt_process_details
;
(SADABS; Bruker, 2004)
;
_exptl_crystal_colour colourless
_exptl_crystal_density_diffrn 1.278
_exptl_crystal_density_method 'not measured'
_exptl_crystal_description Block
_exptl_crystal_F_000 664
_exptl_crystal_size_max 0.35
_exptl_crystal_size_mid 0.25
_exptl_crystal_size_min 0.20
_refine_diff_density_max 0.393
_refine_diff_density_min -0.198
_refine_ls_extinction_method none
_refine_ls_goodness_of_fit_ref 1.020
_refine_ls_hydrogen_treatment constr
_refine_ls_matrix_type full
_refine_ls_number_parameters 433
_refine_ls_number_reflns 5763
_refine_ls_number_restraints 0
_refine_ls_restrained_S_all 1.020
_refine_ls_R_factor_all 0.0969
_refine_ls_R_factor_gt 0.0528
_refine_ls_shift/su_max 0.000
_refine_ls_shift/su_mean 0.000
_refine_ls_structure_factor_coef Fsqd
_refine_ls_weighting_details 'w=1/[\s^2^(Fo^2^)+(0.1204P)^2^+0.1554P] where P=(Fo^2^+2Fc^2^)/3'
_refine_ls_weighting_scheme calc
_refine_ls_wR_factor_gt 0.1495
_refine_ls_wR_factor_ref 0.1965
_reflns_number_gt 3525
_reflns_number_total 5763
_reflns_threshold_expression 'I > 2\s(I)'
_cod_data_source_file su4159sup1.cif
_cod_data_source_block I
_cod_database_code 1546784
_shelx_space_group_comment
;
The symmetry employed for this shelxl refinement is uniquely defined
by the following loop, which should always be used as a source of
symmetry information in preference to the above space-group names.
They are only intended as comments.
;

loop_
_space_group_symop_operation_xyz
'x, y, z'
'-x, -y, -z'

loop_
_atom_site_type_symbol
_atom_site_label
_atom_site_fract_x
_atom_site_fract_y
_atom_site_fract_z
_atom_site_U_iso_or_equiv
_atom_site_adp_type
_atom_site_calc_flag
_atom_site_occupancy
O O4 0.46387(17) 0.61250(15) 0.44690(15) 0.0685(5) Uani d 1
H H4 0.492150 0.577156 0.390610 0.103 Uiso calc 1
N N2 0.38028(18) 0.69335(16) 0.82332(15) 0.0503(5) Uani d 1
O O3 0.43219(19) 0.54674(15) 0.70547(15) 0.0718(6) Uani d 1
C C26 0.3491(2) 0.80907(19) 0.8179(2) 0.0484(6) Uani d 1
C C37 0.5165(2) 0.74505(18) 0.56209(18) 0.0456(6) Uani d 1
C C28 0.3937(2) 0.73869(19) 0.63812(19) 0.0494(6) Uani d 1
H H28 0.330556 0.724990 0.596145 0.059 Uiso calc 1
C C27 0.3521(2) 0.8390(2) 0.7102(2) 0.0501(6) Uani d 1
C C42 0.5483(2) 0.67851(19) 0.46908(19) 0.0489(6) Uani d 1
C C29 0.4045(2) 0.6465(2) 0.7224(2) 0.0522(6) Uani d 1
C C31 0.4977(2) 0.65051(19) 0.97035(19) 0.0486(6) Uani d 1
C C41 0.6625(3) 0.6816(2) 0.4024(2) 0.0590(7) Uani d 1
H H41 0.684161 0.636726 0.340486 0.071 Uiso calc 1
C C5 0.0533(2) 0.7082(2) 0.8208(3) 0.0636(7) Uani d 1
O O1 0.0392(2) 0.80217(16) 0.5609(2) 0.0898(7) Uani d 1
O O2 -0.00597(18) 1.06347(16) 0.61019(19) 0.0867(7) Uani d 1
H H2 -0.016343 1.115971 0.569435 0.130 Uiso calc 1
C C30 0.3871(2) 0.6317(2) 0.9235(2) 0.0550(6) Uani d 1
H H30A 0.388706 0.552929 0.908650 0.066 Uiso calc 1
H H30B 0.313738 0.653266 0.977235 0.066 Uiso calc 1
C C10 -0.0150(2) 0.5262(2) 0.6615(2) 0.0570(7) Uani d 1
C C16 -0.1160(2) 0.9517(2) 0.7407(2) 0.0609(7) Uani d 1
N N1 0.0688(2) 0.69565(18) 0.7074(2) 0.0666(6) Uani d 1
C C25 0.3207(2) 0.8848(2) 0.9022(2) 0.0591(7) Uani d 1
H H25 0.319239 0.862822 0.974243 0.071 Uiso calc 1
C C21 -0.1169(3) 1.0392(2) 0.6678(2) 0.0667(8) Uani d 1
C C38 0.6004(2) 0.8135(2) 0.5845(2) 0.0580(7) Uani d 1
H H38 0.579726 0.858638 0.646359 0.070 Uiso calc 1
C C8 0.0386(2) 0.7933(2) 0.6585(3) 0.0689(8) Uani d 1
C C40 0.7439(3) 0.7510(2) 0.4276(2) 0.0677(8) Uani d 1
H H40 0.820268 0.752820 0.382363 0.081 Uiso calc 1
C C7 0.0038(2) 0.8830(2) 0.7478(2) 0.0648(7) Uani d 1
H H7 0.068746 0.933263 0.737248 0.078 Uiso calc 1
C C22 0.3256(2) 0.9492(2) 0.6852(2) 0.0632(7) Uani d 1
H H22 0.327328 0.971179 0.613131 0.076 Uiso calc 1
C C24 0.2945(3) 0.9949(2) 0.8759(3) 0.0694(8) Uani d 1
H H24 0.275422 1.048307 0.931109 0.083 Uiso calc 1
C C11 -0.0165(3) 0.4223(2) 0.7062(2) 0.0683(8) Uani d 1
H H11 0.051960 0.390760 0.732365 0.082 Uiso calc 1
C C17 -0.2264(3) 0.9277(2) 0.8038(2) 0.0690(8) Uani d 1
H H17 -0.227202 0.869856 0.853875 0.083 Uiso calc 1
C C6 0.0122(2) 0.8185(2) 0.8486(3) 0.0643(7) Uani d 1
C C39 0.7136(3) 0.8171(2) 0.5184(2) 0.0672(8) Uani d 1
H H39 0.768729 0.864014 0.535308 0.081 Uiso calc 1
C C13 -0.2193(3) 0.4095(3) 0.6766(2) 0.0700(8) Uani d 1
H H13 -0.287695 0.370238 0.681014 0.084 Uiso calc 1
C C18 -0.3357(3) 0.9886(3) 0.7934(3) 0.0802(9) Uani d 1
H H18 -0.409399 0.972573 0.836734 0.096 Uiso calc 1
C C1 -0.0093(3) 0.8493(3) 0.9580(3) 0.0779(9) Uani d 1
H H1 -0.038062 0.922200 0.978999 0.093 Uiso calc 1
C C36 0.4861(3) 0.6869(2) 1.0755(2) 0.0718(8) Uani d 1
H H36 0.408038 0.702398 1.117624 0.086 Uiso calc 1
C C2 0.0125(3) 0.7706(3) 1.0350(3) 0.0879(10) Uani d 1
H H2A -0.001137 0.790974 1.108236 0.106 Uiso calc 1
C C20 -0.2257(3) 1.0979(2) 0.6558(3) 0.0780(9) Uani d 1
H H20 -0.225973 1.154959 0.605021 0.094 Uiso calc 1
C C23 0.2962(3) 1.0267(2) 0.7696(3) 0.0726(8) Uani d 1
H H23 0.277373 1.101192 0.753898 0.087 Uiso calc 1
C C4 0.0742(3) 0.6298(3) 0.8971(3) 0.0727(8) Uani d 1
H H4A 0.101207 0.556516 0.876558 0.087 Uiso calc 1
C C9 0.0963(3) 0.5902(2) 0.6491(3) 0.0709(8) Uani d 1
H H9A 0.161286 0.545878 0.676735 0.085 Uiso calc 1
H H9B 0.125575 0.603928 0.572233 0.085 Uiso calc 1
C C3 0.0542(3) 0.6621(3) 1.0051(3) 0.0835(9) Uani d 1
H H3 0.068983 0.610288 1.058122 0.100 Uiso calc 1
C C19 -0.3343(3) 1.0721(3) 0.7191(3) 0.0841(10) Uani d 1
H H19 -0.407784 1.112389 0.710997 0.101 Uiso calc 1
C C32 0.6145(3) 0.6286(3) 0.9098(3) 0.0751(8) Uani d 1
H H32 0.625252 0.603469 0.838144 0.090 Uiso calc 1
C C15 -0.1186(3) 0.5711(2) 0.6259(2) 0.0710(8) Uani d 1
H H15 -0.120036 0.642028 0.595998 0.085 Uiso calc 1
C C12 -0.1174(3) 0.3632(2) 0.7134(3) 0.0777(9) Uani d 1
H H12 -0.116115 0.292220 0.743091 0.093 Uiso calc 1
C C14 -0.2197(3) 0.5139(3) 0.6335(2) 0.0761(8) Uani d 1
H H14 -0.289045 0.546281 0.609107 0.091 Uiso calc 1
C C35 0.5864(4) 0.7011(3) 1.1198(3) 0.0973(12) Uani d 1
H H35 0.575943 0.725624 1.191677 0.117 Uiso calc 1
C C33 0.7156(3) 0.6440(3) 0.9551(4) 0.0982(12) Uani d 1
H H33 0.794259 0.629754 0.913735 0.118 Uiso calc 1
C C34 0.7003(4) 0.6798(3) 1.0604(5) 0.1030(14) Uani d 1
H H34 0.768506 0.689614 1.091063 0.124 Uiso calc 1

loop_
_atom_site_aniso_label
_atom_site_aniso_U_11
_atom_site_aniso_U_22
_atom_site_aniso_U_33
_atom_site_aniso_U_12
_atom_site_aniso_U_13
_atom_site_aniso_U_23
O4 0.0774(13) 0.0655(12) 0.0685(12) -0.0134(10) -0.0242(10) -0.0221(9)
N2 0.0550(12) 0.0461(12) 0.0513(12) -0.0111(9) -0.0102(10) -0.0048(9)
O3 0.1073(16) 0.0436(11) 0.0650(12) -0.0164(10) -0.0124(10) -0.0084(8)
C26 0.0399(13) 0.0483(14) 0.0569(15) -0.0079(10) -0.0066(11) -0.0065(11)
C37 0.0500(14) 0.0419(13) 0.0478(13) -0.0053(10) -0.0160(11) -0.0022(10)
C28 0.0519(14) 0.0496(14) 0.0507(14) -0.0110(11) -0.0163(11) -0.0057(11)
C27 0.0426(13) 0.0500(14) 0.0578(15) -0.0070(10) -0.0085(11) -0.0049(11)
C42 0.0603(16) 0.0421(13) 0.0485(14) -0.0038(11) -0.0213(12) -0.0005(11)
C29 0.0508(15) 0.0493(16) 0.0590(15) -0.0145(11) -0.0112(12) -0.0076(12)
C31 0.0512(15) 0.0418(13) 0.0524(14) -0.0096(10) -0.0069(12) 0.0047(11)
C41 0.0724(19) 0.0532(15) 0.0485(14) 0.0038(13) -0.0090(13) -0.0042(11)
C5 0.0380(14) 0.0608(18) 0.092(2) -0.0133(12) -0.0069(14) -0.0085(16)
O1 0.1099(18) 0.0655(13) 0.0787(15) -0.0053(12) 0.0197(13) -0.0025(11)
O2 0.0701(14) 0.0613(12) 0.1211(18) -0.0184(10) 0.0067(12) 0.0114(12)
C30 0.0575(15) 0.0558(15) 0.0528(14) -0.0174(12) -0.0069(12) 0.0029(12)
C10 0.0591(17) 0.0497(15) 0.0562(15) 0.0016(12) 0.0018(12) -0.0111(12)
C16 0.0520(16) 0.0478(15) 0.0802(18) -0.0153(12) 0.0007(13) -0.0177(13)
N1 0.0558(14) 0.0536(14) 0.0845(17) -0.0089(10) 0.0041(12) -0.0108(12)
C25 0.0572(16) 0.0581(16) 0.0578(15) -0.0057(12) 0.0004(12) -0.0115(12)
C21 0.0587(18) 0.0454(15) 0.092(2) -0.0123(13) 0.0007(15) -0.0161(14)
C38 0.0582(16) 0.0567(15) 0.0610(16) -0.0092(12) -0.0134(13) -0.0141(12)
C8 0.0509(17) 0.0581(18) 0.088(2) -0.0095(13) 0.0134(15) -0.0064(16)
C40 0.0599(17) 0.0609(17) 0.0768(19) -0.0066(14) 0.0011(14) 0.0045(15)
C7 0.0474(15) 0.0502(15) 0.093(2) -0.0155(12) 0.0027(14) -0.0117(15)
C22 0.0614(17) 0.0571(17) 0.0697(17) -0.0020(13) -0.0109(14) 0.0022(14)
C24 0.0649(18) 0.0572(17) 0.079(2) 0.0022(13) 0.0011(15) -0.0188(15)
C11 0.0670(18) 0.0516(16) 0.088(2) 0.0033(13) -0.0225(16) -0.0061(14)
C17 0.0569(18) 0.0725(19) 0.0762(19) -0.0184(15) -0.0010(15) -0.0185(15)
C6 0.0453(15) 0.0583(17) 0.088(2) -0.0143(12) -0.0031(14) -0.0142(15)
C39 0.0580(17) 0.0588(17) 0.086(2) -0.0161(13) -0.0110(15) -0.0076(15)
C13 0.073(2) 0.075(2) 0.0657(17) -0.0189(16) -0.0169(15) -0.0033(15)
C18 0.0542(19) 0.091(2) 0.092(2) -0.0155(17) 0.0013(16) -0.031(2)
C1 0.0603(19) 0.071(2) 0.103(3) -0.0149(15) -0.0110(17) -0.0228(19)
C36 0.073(2) 0.079(2) 0.0649(18) 0.0019(15) -0.0204(15) -0.0119(15)
C2 0.074(2) 0.106(3) 0.089(2) -0.0201(19) -0.0206(18) -0.012(2)
C20 0.077(2) 0.0543(17) 0.102(2) -0.0088(15) -0.0115(18) -0.0159(16)
C23 0.0681(19) 0.0467(16) 0.097(2) 0.0043(13) -0.0051(16) -0.0072(16)
C4 0.0515(17) 0.0682(19) 0.099(2) -0.0089(14) -0.0147(16) -0.0056(18)
C9 0.0577(17) 0.0554(16) 0.090(2) -0.0020(13) 0.0099(15) -0.0146(15)
C3 0.063(2) 0.091(3) 0.101(3) -0.0152(17) -0.0232(18) 0.001(2)
C19 0.061(2) 0.080(2) 0.111(3) 0.0014(16) -0.0157(19) -0.033(2)
C32 0.0594(19) 0.088(2) 0.0713(19) -0.0060(15) 0.0015(15) 0.0098(16)
C15 0.081(2) 0.0563(16) 0.0761(19) -0.0048(15) -0.0175(16) 0.0079(14)
C12 0.093(2) 0.0561(17) 0.092(2) -0.0187(16) -0.0321(19) 0.0075(16)
C14 0.074(2) 0.082(2) 0.0760(19) -0.0005(16) -0.0275(16) 0.0025(16)
C35 0.118(3) 0.083(2) 0.106(3) -0.001(2) -0.063(3) -0.015(2)
C33 0.050(2) 0.110(3) 0.132(3) -0.0178(18) -0.008(2) 0.042(3)
C34 0.095(3) 0.076(2) 0.160(4) -0.031(2) -0.070(3) 0.031(3)

loop_
_atom_type_symbol
_atom_type_description
_atom_type_scat_dispersion_real
_atom_type_scat_dispersion_imag
_atom_type_scat_source
C C 0.0033 0.0016 'International Tables Vol C Tables 4.2.6.8 and 6.1.1.4'
H H 0.0000 0.0000 'International Tables Vol C Tables 4.2.6.8 and 6.1.1.4'
N N 0.0061 0.0033 'International Tables Vol C Tables 4.2.6.8 and 6.1.1.4'
O O 0.0106 0.0060 'International Tables Vol C Tables 4.2.6.8 and 6.1.1.4'

loop_
_geom_angle_atom_site_label_1
_geom_angle_atom_site_label_2
_geom_angle_atom_site_label_3
_geom_angle
C42 O4 H4 109.5
C29 N2 C26 111.12(19)
C29 N2 C30 124.0(2)
C26 N2 C30 124.8(2)
C25 C26 C27 122.7(2)
C25 C26 N2 128.2(2)
C27 C26 N2 109.1(2)
C38 C37 C42 118.4(2)
C38 C37 C28 121.5(2)
C42 C37 C28 120.2(2)
C27 C28 C37 114.06(18)
C27 C28 C29 101.62(19)
C37 C28 C29 110.23(19)
C27 C28 H28 110.2
C37 C28 H28 110.2
C29 C28 H28 110.2
C22 C27 C26 119.3(2)
C22 C27 C28 131.1(2)
C26 C27 C28 109.5(2)
O4 C42 C41 122.4(2)
O4 C42 C37 117.8(2)
C41 C42 C37 119.8(2)
O3 C29 N2 123.7(2)
O3 C29 C28 127.8(2)
N2 C29 C28 108.5(2)
C36 C31 C32 117.9(3)
C36 C31 C30 121.1(2)
C32 C31 C30 120.9(2)
C40 C41 C42 120.2(3)
C40 C41 H41 119.9
C42 C41 H41 119.9
C4 C5 C6 122.4(3)
C4 C5 N1 128.6(3)
C6 C5 N1 109.0(3)
C21 O2 H2 109.5
N2 C30 C31 113.23(18)
N2 C30 H30A 108.9
C31 C30 H30A 108.9
N2 C30 H30B 108.9
C31 C30 H30B 108.9
H30A C30 H30B 107.7
C11 C10 C15 117.7(3)
C11 C10 C9 122.2(3)
C15 C10 C9 120.1(3)
C17 C16 C21 118.5(3)
C17 C16 C7 121.6(3)
C21 C16 C7 119.9(2)
C8 N1 C5 111.4(2)
C8 N1 C9 122.9(3)
C5 N1 C9 125.1(2)
C26 C25 C24 117.4(2)
C26 C25 H25 121.3
C24 C25 H25 121.3
O2 C21 C20 122.5(3)
O2 C21 C16 117.0(3)
C20 C21 C16 120.5(3)
C39 C38 C37 122.0(2)
C39 C38 H38 119.0
C37 C38 H38 119.0
O1 C8 N1 123.5(3)
O1 C8 C7 128.8(3)
N1 C8 C7 107.6(3)
C39 C40 C41 120.6(3)
C39 C40 H40 119.7
C41 C40 H40 119.7
C6 C7 C16 118.5(2)
C6 C7 C8 102.5(2)
C16 C7 C8 112.2(2)
C6 C7 H7 107.7
C16 C7 H7 107.7
C8 C7 H7 107.7
C27 C22 C23 118.7(3)
C27 C22 H22 120.6
C23 C22 H22 120.6
C23 C24 C25 121.0(3)
C23 C24 H24 119.5
C25 C24 H24 119.5
C10 C11 C12 121.5(3)
C10 C11 H11 119.3
C12 C11 H11 119.3
C18 C17 C16 120.9(3)
C18 C17 H17 119.6
C16 C17 H17 119.6
C1 C6 C5 118.6(3)
C1 C6 C7 132.1(3)
C5 C6 C7 109.3(3)
C40 C39 C38 119.0(2)
C40 C39 H39 120.5
C38 C39 H39 120.5
C14 C13 C12 119.4(3)
C14 C13 H13 120.3
C12 C13 H13 120.3
C19 C18 C17 119.4(3)
C19 C18 H18 120.3
C17 C18 H18 120.3
C2 C1 C6 119.1(3)
C2 C1 H1 120.4
C6 C1 H1 120.4
C35 C36 C31 121.5(3)
C35 C36 H36 119.2
C31 C36 H36 119.2
C3 C2 C1 121.1(3)
C3 C2 H2A 119.5
C1 C2 H2A 119.5
C21 C20 C19 119.9(3)
C21 C20 H20 120.1
C19 C20 H20 120.1
C24 C23 C22 120.9(3)
C24 C23 H23 119.5
C22 C23 H23 119.5
C5 C4 C3 118.4(3)
C5 C4 H4A 120.8
C3 C4 H4A 120.8
N1 C9 C10 111.9(2)
N1 C9 H9A 109.2
C10 C9 H9A 109.2
N1 C9 H9B 109.2
C10 C9 H9B 109.2
H9A C9 H9B 107.9
C4 C3 C2 120.5(3)
C4 C3 H3 119.8
C2 C3 H3 119.8
C18 C19 C20 120.8(3)
C18 C19 H19 119.6
C20 C19 H19 119.6
C31 C32 C33 120.2(3)
C31 C32 H32 119.9
C33 C32 H32 119.9
C14 C15 C10 121.5(3)
C14 C15 H15 119.3
C10 C15 H15 119.3
C13 C12 C11 119.7(3)
C13 C12 H12 120.1
C11 C12 H12 120.1
C13 C14 C15 120.2(3)
C13 C14 H14 119.9
C15 C14 H14 119.9
C34 C35 C36 120.4(4)
C34 C35 H35 119.8
C36 C35 H35 119.8
C34 C33 C32 120.2(3)
C34 C33 H33 119.9
C32 C33 H33 119.9
C35 C34 C33 119.8(3)
C35 C34 H34 120.1
C33 C34 H34 120.1

loop_
_geom_bond_atom_site_label_1
_geom_bond_atom_site_label_2
_geom_bond_distance
O4 C42 1.361(3)
O4 H4 0.8200
N2 C29 1.355(3)
N2 C26 1.411(3)
N2 C30 1.456(3)
O3 C29 1.226(3)
C26 C25 1.374(3)
C26 C27 1.382(3)
C37 C38 1.377(3)
C37 C42 1.390(3)
C37 C28 1.518(3)
C28 C27 1.502(3)
C28 C29 1.532(3)
C28 H28 0.9800
C27 C22 1.379(3)
C42 C41 1.385(4)
C31 C36 1.367(4)
C31 C32 1.377(4)
C31 C30 1.497(3)
C41 C40 1.375(4)
C41 H41 0.9300
C5 C4 1.366(4)
C5 C6 1.392(4)
C5 N1 1.401(4)
O1 C8 1.220(4)
O2 C21 1.364(3)
O2 H2 0.8200
C30 H30A 0.9700
C30 H30B 0.9700
C10 C11 1.367(4)
C10 C15 1.372(4)
C10 C9 1.508(4)
C16 C17 1.384(4)
C16 C21 1.386(4)
C16 C7 1.514(4)
N1 C8 1.362(4)
N1 C9 1.452(4)
C25 C24 1.382(4)
C25 H25 0.9300
C21 C20 1.373(4)
C38 C39 1.374(4)
C38 H38 0.9300
C8 C7 1.533(4)
C40 C39 1.365(4)
C40 H40 0.9300
C7 C6 1.483(4)
C7 H7 0.9800
C22 C23 1.390(4)
C22 H22 0.9300
C24 C23 1.371(4)
C24 H24 0.9300
C11 C12 1.379(4)
C11 H11 0.9300
C17 C18 1.385(4)
C17 H17 0.9300
C6 C1 1.389(4)
C39 H39 0.9300
C13 C14 1.364(4)
C13 C12 1.368(4)
C13 H13 0.9300
C18 C19 1.359(5)
C18 H18 0.9300
C1 C2 1.379(5)
C1 H1 0.9300
C36 C35 1.362(5)
C36 H36 0.9300
C2 C3 1.379(5)
C2 H2A 0.9300
C20 C19 1.375(4)
C20 H20 0.9300
C23 H23 0.9300
C4 C3 1.378(5)
C4 H4A 0.9300
C9 H9A 0.9700
C9 H9B 0.9700
C3 H3 0.9300
C19 H19 0.9300
C32 C33 1.381(5)
C32 H32 0.9300
C15 C14 1.368(4)
C15 H15 0.9300
C12 H12 0.9300
C14 H14 0.9300
C35 C34 1.346(6)
C35 H35 0.9300
C33 C34 1.363(6)
C33 H33 0.9300
C34 H34 0.9300

loop_
_geom_hbond_atom_site_label_D
_geom_hbond_atom_site_label_H
_geom_hbond_atom_site_label_A
_geom_hbond_site_symmetry_A
_geom_hbond_distance_DH
_geom_hbond_distance_HA
_geom_hbond_distance_DA
_geom_hbond_angle_DHA
O2 H2 O1 2_576 0.82 1.93 2.721(3) 160
O4 H4 O3 2_666 0.82 1.95 2.735(3) 160

loop_
_geom_torsion_atom_site_label_1
_geom_torsion_atom_site_label_2
_geom_torsion_atom_site_label_3
_geom_torsion_atom_site_label_4
_geom_torsion
C29 N2 C26 C25 -178.9(2)
C30 N2 C26 C25 0.5(4)
C29 N2 C26 C27 0.5(3)
C30 N2 C26 C27 179.8(2)
C38 C37 C28 C27 22.5(3)
C42 C37 C28 C27 -159.4(2)
C38 C37 C28 C29 -91.0(3)
C42 C37 C28 C29 87.0(2)
C25 C26 C27 C22 0.0(4)
N2 C26 C27 C22 -179.4(2)
C25 C26 C27 C28 176.4(2)
N2 C26 C27 C28 -3.0(3)
C37 C28 C27 C22 61.3(3)
C29 C28 C27 C22 179.9(2)
C37 C28 C27 C26 -114.6(2)
C29 C28 C27 C26 4.0(2)
C38 C37 C42 O4 -179.0(2)
C28 C37 C42 O4 2.9(3)
C38 C37 C42 C41 0.6(3)
C28 C37 C42 C41 -177.5(2)
C26 N2 C29 O3 -179.0(2)
C30 N2 C29 O3 1.6(4)
C26 N2 C29 C28 2.1(2)
C30 N2 C29 C28 -177.21(19)
C27 C28 C29 O3 177.6(2)
C37 C28 C29 O3 -61.2(3)
C27 C28 C29 N2 -3.7(2)
C37 C28 C29 N2 117.6(2)
O4 C42 C41 C40 179.1(2)
C37 C42 C41 C40 -0.5(3)
C29 N2 C30 C31 105.8(3)
C26 N2 C30 C31 -73.5(3)
C36 C31 C30 N2 124.5(3)
C32 C31 C30 N2 -57.3(3)
C4 C5 N1 C8 -179.9(2)
C6 C5 N1 C8 -0.5(3)
C4 C5 N1 C9 8.5(4)
C6 C5 N1 C9 -172.2(2)
C27 C26 C25 C24 0.0(4)
N2 C26 C25 C24 179.2(2)
C17 C16 C21 O2 177.4(2)
C7 C16 C21 O2 -4.2(4)
C17 C16 C21 C20 -2.3(4)
C7 C16 C21 C20 176.1(3)
C42 C37 C38 C39 -0.4(4)
C28 C37 C38 C39 177.7(2)
C5 N1 C8 O1 -176.6(3)
C9 N1 C8 O1 -4.7(4)
C5 N1 C8 C7 2.6(3)
C9 N1 C8 C7 174.4(2)
C42 C41 C40 C39 0.2(4)
C17 C16 C7 C6 -22.9(4)
C21 C16 C7 C6 158.8(2)
C17 C16 C7 C8 96.4(3)
C21 C16 C7 C8 -82.0(3)
O1 C8 C7 C6 175.7(3)
N1 C8 C7 C6 -3.4(3)
O1 C8 C7 C16 47.4(4)
N1 C8 C7 C16 -131.7(2)
C26 C27 C22 C23 -0.3(4)
C28 C27 C22 C23 -175.8(2)
C26 C25 C24 C23 0.4(4)
C15 C10 C11 C12 1.4(4)
C9 C10 C11 C12 -177.7(3)
C21 C16 C17 C18 0.9(4)
C7 C16 C17 C18 -177.5(3)
C4 C5 C6 C1 -0.6(4)
N1 C5 C6 C1 180.0(2)
C4 C5 C6 C7 177.6(2)
N1 C5 C6 C7 -1.8(3)
C16 C7 C6 C1 -54.8(4)
C8 C7 C6 C1 -179.0(3)
C16 C7 C6 C5 127.3(2)
C8 C7 C6 C5 3.1(3)
C41 C40 C39 C38 0.0(4)
C37 C38 C39 C40 0.1(4)
C16 C17 C18 C19 0.8(4)
C5 C6 C1 C2 1.0(4)
C7 C6 C1 C2 -176.7(3)
C32 C31 C36 C35 -0.2(4)
C30 C31 C36 C35 178.0(3)
C6 C1 C2 C3 -0.5(5)
O2 C21 C20 C19 -177.6(3)
C16 C21 C20 C19 2.1(4)
C25 C24 C23 C22 -0.7(4)
C27 C22 C23 C24 0.6(4)
C6 C5 C4 C3 -0.4(4)
N1 C5 C4 C3 178.9(3)
C8 N1 C9 C10 -95.5(3)
C5 N1 C9 C10 75.2(3)
C11 C10 C9 N1 -120.7(3)
C15 C10 C9 N1 60.2(4)
C5 C4 C3 C2 0.9(4)
C1 C2 C3 C4 -0.5(5)
C17 C18 C19 C20 -1.1(5)
C21 C20 C19 C18 -0.3(5)
C36 C31 C32 C33 -0.3(4)
C30 C31 C32 C33 -178.5(2)
C11 C10 C15 C14 -0.8(4)
C9 C10 C15 C14 178.3(3)
C14 C13 C12 C11 -0.1(5)
C10 C11 C12 C13 -1.0(5)
C12 C13 C14 C15 0.8(5)
C10 C15 C14 C13 -0.3(5)
C31 C36 C35 C34 0.3(5)
C31 C32 C33 C34 0.6(5)
C36 C35 C34 C33 0.0(5)
C32 C33 C34 C35 -0.5(5)

_cod_database_fobs_code 1546784
